data_8103724
loop_
_publ_author_name
'Boehm, H.'

_publ_section_title
;
 X-ray structure determination of the modulated phase of Na N O2
;
_journal_name_full
;
Zeitschrift fuer Kristallographie, Kristallgeometrie, Kristallphysik, 
Kristallchemie (145,1977-148,1979)
;
_journal_page_first 207
_journal_page_last 220
_journal_volume 148
_journal_year 1978
_chemical_formula_sum 'N Na O2'
_chemical_name_systematic 'Na N O2'
_space_group_IT_number 44
_symmetry_space_group_name_Hall 'I -2 -2'
_symmetry_space_group_name_H-M 'I m 2 m'
_cell_angle_alpha 90
_cell_angle_beta 90
_cell_angle_gamma 90
_cell_formula_units_Z 2
_cell_length_a 3.665
_cell_length_b 5.67
_cell_length_c 5.358
_cell_volume 111.342
_citation_journal_id_ASTM ZKKKAJ
_cod_data_source_file Boehm_ZKKKAJ_1978_357.cif
_cod_data_source_block N1Na1O2
_cod_original_cell_volume 111.3422
_cod_original_sg_symbol_Hall 'I 2 -2 (y,z,x)'
_cod_original_formula_sum 'N1 Na1 O2'
_cod_database_code 8103724

loop_
_symmetry_equiv_pos_as_xyz
x,y,z
-x,y,-z
x,y,-z
-x,y,z
x+1/2,y+1/2,z+1/2
-x+1/2,y+1/2,-z+1/2
x+1/2,y+1/2,-z+1/2
-x+1/2,y+1/2,z+1/2

loop_
_atom_site_label
_atom_site_type_symbol
_atom_site_fract_x
_atom_site_fract_y
_atom_site_fract_z
_atom_site_occupancy
_atom_site_U_iso_or_equiv
O1 O-2 0 -0.034 0.196 1 0.0
N1 N+3 0 0.078 0 1 0.0
Na1 Na+1 0 0.541 0 1 0.0
